data_7150183
loop_
_publ_author_name
'Zhuang, Wei'
'Hazell, Rita G.'
'J\/orgensen, Karl Anker'

_publ_section_title
;
 Enantioselective Friedel-Crafts type addition of indoles to
 nitro-olefins using a chiral hydrogen-bonding catalyst--synthesis of
 optically active tetrahydro-beta-carbolines.
;
_journal_issue 14
_journal_name_full 'Organic &amp; biomolecular chemistry'
_journal_page_first 2566
_journal_page_last 2571
_journal_paper_doi 10.1039/b505220c
_journal_volume 3
_journal_year 2005
_chemical_formula_moiety 'C16 H14 F6 N2 O4 S2'
_chemical_formula_sum 'C16 H14 F6 N2 O4 S2'
_chemical_formula_weight 476.42
_chemical_name_systematic
;
(R,R) N-(1,2-Diphenyl-2-trifluoromethanesulfonylamino-ethyl)-
C,C,C-trifluoro-methanesulfonamide
;
_space_group_IT_number 179
_symmetry_cell_setting hexagonal
_symmetry_space_group_name_Hall 'P 65 2 (0 0 1)'
_symmetry_space_group_name_H-M 'P 65 2 2'
_atom_type_scat_source IntTabIV
_cell_angle_alpha 90.000
_cell_angle_beta 90.000
_cell_angle_gamma 120.000
_cell_formula_units_Z 12
_cell_length_a 11.6353(10)
_cell_length_b 11.6353(10)
_cell_length_c 52.806(9)
_cell_measurement_reflns_used 7007
_cell_measurement_temperature 100
_cell_measurement_theta_max 28.14
_cell_measurement_theta_min 3.07
_cell_volume 6191.1(13)
_computing_cell_refinement 'SAINT (Siemens, 1995)'
_computing_data_collection 'SMART (Siemens, 1995)'
_computing_data_reduction 'SAINT (Siemens, 1995)'
_computing_molecular_graphics
;
ORTEP-III (Burnett & Johnson, 1996), KRYSTAL
;
_computing_publication_material KRYSTAL
_computing_structure_refinement 'modified ORFLS(1962), KRYSTAL'
_computing_structure_solution
;
SIR97 (Altomare et al., 1997 ), KRYSTAL
;
_diffrn_ambient_temperature 100
_diffrn_measured_fraction_theta_full 0.989
_diffrn_measured_fraction_theta_max 0.97
_diffrn_measurement_device 'Siemens SMART CCD diffractometer'
_diffrn_measurement_method 'scans with narrow frames '
_diffrn_radiation_monochromator graphite
_diffrn_radiation_source 'x-ray tube'
_diffrn_radiation_type 'Mo K\a'
_diffrn_radiation_wavelength 0.71073
_diffrn_reflns_av_R_equivalents 0.107
_diffrn_reflns_limit_h_max 15
_diffrn_reflns_limit_h_min -15
_diffrn_reflns_limit_k_max 15
_diffrn_reflns_limit_k_min -15
_diffrn_reflns_limit_l_max 55
_diffrn_reflns_limit_l_min -66
_diffrn_reflns_number 62518
_diffrn_reflns_reduction_process 62518
_diffrn_reflns_theta_full 20.82
_diffrn_reflns_theta_max 28.14
_diffrn_reflns_theta_min 3.07
_diffrn_standards_decay_% 0
_exptl_absorpt_coefficient_mu 0.336
_exptl_absorpt_correction_type none
_exptl_absorpt_process_details none
_exptl_crystal_colour colourless
_exptl_crystal_density_diffrn 1.533
_exptl_crystal_density_meas ?
_exptl_crystal_density_method .
_exptl_crystal_description needle
_exptl_crystal_F_000 2904
_exptl_crystal_size_max 0.54
_exptl_crystal_size_mid 0.07
_exptl_crystal_size_min 0.06
_refine_diff_density_max 0.8(1)
_refine_diff_density_min -1.1(1)
_refine_ls_abs_structure_details
; The least squares refinement included a factor according to Rogers (1981).
4303 significant reflections were used, including 1598 Bijvoet pairs.
;
_refine_ls_abs_structure_Rogers 1.02(24)
_refine_ls_extinction_coef 1396(144)
_refine_ls_extinction_method
;
Type 1 Lorentzian isotropic (Becker and Coppens, 1974)
;
_refine_ls_goodness_of_fit_ref 1.70
_refine_ls_hydrogen_treatment mixed
_refine_ls_matrix_type full
_refine_ls_number_constraints 0
_refine_ls_number_parameters 279
_refine_ls_number_reflns 4303
_refine_ls_number_restraints 0
_refine_ls_R_factor_gt 0.064
_refine_ls_shift/su_max 0.0006
_refine_ls_shift/su_mean 0.00005
_refine_ls_structure_factor_coef F
_refine_ls_weighting_details
;
w= 1/{[\s~cs~(F^2^)+B+(1+A)F^2^]^1/2^- |F|}^2^
where A = 0.05 and B = 0.25
;
_refine_ls_weighting_scheme calc
_refine_ls_wR_factor_ref 0.081
_reflns_number_gt 4303
_reflns_number_total 5027
_reflns_threshold_expression I>3\s(I)
_cod_data_source_file b505220c.txt
_cod_data_source_block wei-4a
_cod_depositor_comments
;
The following automatic conversions were performed:

'_atom_site_thermal_displace_type' tag value 'Uij' was replaced with
'Uani' value 30 times.

Automatic conversion script
Id: cif_fix_values 1646 2011-03-28 12:23:43Z adriana 

The following automatic conversions were performed:
data name '_geom_bond_atom_site_label_D' replaced with
'_geom_hbond_atom_site_label_D' as specified in the replacement file
'/home/antanas/src/cod-tools/trunk/data/replacement-values/replacement_tags.lst'.

data
name '_geom_bond_atom_site_label_H' replaced with
'_geom_hbond_atom_site_label_H' as specified in the replacement file
'/home/antanas/src/cod-tools/trunk/data/replacement-values/replacement_tags.lst'.

data
name '_geom_contact_atom_site_label_a' replaced with
'_geom_hbond_atom_site_label_A' as specified in the replacement file
'/home/antanas/src/cod-tools/trunk/data/replacement-values/replacement_tags.lst'.

data
name '_geom_bond_distance_DH' replaced with '_geom_hbond_distance_DH'
as specified in the replacement file
'/home/antanas/src/cod-tools/trunk/data/replacement-values/replacement_tags.lst'.

data
name '_geom_contact_distance_HA' replaced with
'_geom_hbond_distance_HA' as specified in the replacement file
'/home/antanas/src/cod-tools/trunk/data/replacement-values/replacement_tags.lst'.

data
name '_geom_contact_distance_DA' replaced with
'_geom_hbond_distance_DA' as specified in the replacement file
'/home/antanas/src/cod-tools/trunk/data/replacement-values/replacement_tags.lst'.

data
name '_geom_angle_DHA' replaced with '_geom_hbond_angle_DHA' as
specified in the replacement file
'/home/antanas/src/cod-tools/trunk/data/replacement-values/replacement_tags.lst'.

data
name '_geom_contact_site_symmetry_A' replaced with
'_geom_hbond_site_symmetry_A' as specified in the replacement file
'/home/antanas/src/cod-tools/trunk/data/replacement-values/replacement_tags.lst'.

Automatic conversion script
Id: cif_correct_tags 5005 2017-03-03 11:38:54Z antanas 
;
_cod_database_code 7150183

loop_
_symmetry_equiv_pos_as_xyz
+x,+y,+z
-y,+x-y,2/3+z
-x+y,-x,1/3+z
-x,-y,1/2+z
+y,-x+y,1/6+z
+x-y,+x,5/6+z
+y,+x,2/3-z
+x-y,-y,-z
-x,-x+y,1/3-z
-y,-x,1/6-z
-x+y,+y,1/2-z
+x,+x-y,5/6-z

loop_
_atom_site_aniso_label
_atom_site_aniso_U_11
_atom_site_aniso_U_22
_atom_site_aniso_U_33
_atom_site_aniso_U_12
_atom_site_aniso_U_13
_atom_site_aniso_U_23
S1 0.0625(9) 0.0293(6) 0.0286(6) -0.0016(6) 0.0085(5) 0.0025(5)
S2 0.0206(4) 0.0166(4) 0.0171(4) 0.0062(3) -0.0001(3) 0.0006(3)
F1 0.107(3) 0.050(2) 0.051(2) 0.039(2) 0.006(2) 0.012(2)
F2 0.175(5) 0.038(2) 0.078(3) 0.047(3) 0.015(3) 0.001(2)
F3 0.109(3) 0.055(2) 0.074(2) 0.052(2) 0.031(2) 0.016(2)
F4 0.038(2) 0.063(2) 0.084(3) 0.009(2) -0.032(2) 0.009(2)
F5 0.056(2) 0.042(2) 0.053(2) 0.031(1) -0.003(1) 0.016(1)
F6 0.074(2) 0.127(3) 0.055(2) 0.086(2) 0.012(2) 0.014(2)
O1 0.069(3) 0.051(2) 0.042(2) -0.009(2) 0.009(2) 0.009(2)
O2 0.073(3) 0.030(2) 0.029(2) 0.001(2) 0.000(2) -0.004(1)
O3 0.031(1) 0.027(1) 0.020(1) 0.010(1) 0.001(1) -0.001(1)
O4 0.031(1) 0.020(1) 0.020(1) 0.002(1) 0.002(1) 0.006(1)
N1 0.042(2) 0.035(2) 0.018(2) 0.008(2) 0.012(2) -0.001(2)
N2 0.025(2) 0.014(1) 0.020(2) 0.004(1) -0.002(1) 0.001(1)
C1 0.036(2) 0.028(2) 0.013(2) 0.015(2) 0.009(1) 0.001(1)
C2 0.040(2) 0.027(2) 0.027(2) 0.017(2) 0.003(2) 0.002(2)
C3 0.045(3) 0.056(3) 0.038(3) 0.035(2) -0.009(2) -0.009(2)
C4 0.057(3) 0.050(3) 0.066(4) 0.038(3) -0.029(3) -0.018(3)
C5 0.045(3) 0.056(3) 0.075(4) 0.029(3) -0.020(3) 0.002(3)
C6 0.033(3) 0.074(4) 0.072(4) 0.033(3) 0.010(3) 0.022(3)
C7 0.048(3) 0.042(3) 0.039(2) 0.027(2) 0.012(2) 0.012(2)
C8 0.118(6) 0.031(3) 0.047(3) 0.027(3) 0.017(4) 0.009(2)
C11 0.020(2) 0.011(1) 0.027(2) 0.001(1) -0.004(1) 0.004(1)
C12 0.027(2) 0.016(2) 0.039(2) 0.009(2) -0.008(2) -0.002(2)
C13 0.042(3) 0.025(2) 0.045(3) 0.019(2) -0.006(2) -0.001(2)
C14 0.053(3) 0.031(2) 0.064(3) 0.024(2) -0.005(3) -0.013(2)
C15 0.049(3) 0.022(2) 0.097(5) 0.025(2) -0.004(3) -0.006(2)
C16 0.040(3) 0.030(2) 0.086(4) 0.022(2) 0.008(3) 0.021(3)
C17 0.036(2) 0.028(2) 0.056(3) 0.016(2) -0.004(2) 0.012(2)
C18 0.025(2) 0.042(3) 0.043(3) 0.017(2) -0.002(2) 0.009(2)

loop_
_atom_site_label
_atom_site_fract_x
_atom_site_fract_y
_atom_site_fract_z
_atom_site_U_iso_or_equiv
_atom_site_thermal_displace_type
S1 0.77079(15) 0.59057(12) 0.34188(2) 0.0511(9) Uani
S2 1.03508(9) 0.72498(8) 0.25645(2) 0.0195(5) Uani
F1 0.9135(4) 0.5298(3) 0.37058(6) 0.069(3) Uani
F2 0.8301(5) 0.4046(3) 0.33810(8) 0.099(4) Uani
F3 0.9970(4) 0.6026(3) 0.33370(7) 0.074(3) Uani
F4 1.2513(3) 0.7674(4) 0.27836(7) 0.069(3) Uani
F5 1.0915(3) 0.5691(3) 0.28185(6) 0.048(2) Uani
F6 1.1948(4) 0.6353(4) 0.24651(6) 0.070(4) Uani
O1 0.6628(4) 0.5134(4) 0.35866(7) 0.071(3) Uani
O2 0.7526(4) 0.5866(3) 0.31516(6) 0.055(3) Uani
O3 0.9866(3) 0.7471(3) 0.27948(5) 0.028(2) Uani
O4 1.1066(3) 0.8296(2) 0.23891(5) 0.029(2) Uani
N1 0.8479(4) 0.7381(4) 0.35141(7) 0.037(3) Uani
N2 0.9209(3) 0.6036(3) 0.24172(6) 0.023(2) Uani
C1 0.9312(4) 0.8567(4) 0.33600(7) 0.026(3) Uani
C2 1.0625(4) 0.9422(4) 0.34920(8) 0.031(3) Uani
C3 1.0694(5) 1.0147(5) 0.37072(9) 0.042(4) Uani
C4 1.1896(6) 1.0970(6) 0.38175(11) 0.053(4) Uani
C5 1.3062(6) 1.1111(6) 0.37225(12) 0.056(4) Uani
C6 1.2983(5) 1.0369(7) 0.35134(12) 0.057(5) Uani
C7 1.1788(5) 0.9540(5) 0.33988(9) 0.041(4) Uani
C8 0.8844(8) 0.5290(5) 0.34633(11) 0.070(6) Uani
C11 0.8075(3) 0.4866(3) 0.25355(7) 0.022(2) Uani
C12 0.8035(4) 0.3598(4) 0.24542(8) 0.028(3) Uani
C13 0.8056(5) 0.3309(4) 0.22031(9) 0.037(3) Uani
C14 0.7923(5) 0.2105(5) 0.21310(11) 0.048(4) Uani
C15 0.7741(5) 0.1170(5) 0.23129(13) 0.053(4) Uani
C16 0.7724(5) 0.1456(5) 0.25635(12) 0.050(4) Uani
C17 0.7855(4) 0.2653(4) 0.26356(10) 0.040(3) Uani
C18 1.1516(4) 0.6714(5) 0.26605(9) 0.037(3) Uani
H1n 0.852(6) 0.744(6) 0.3645(9) 0.043 Uiso
H2n 0.931(5) 0.608(5) 0.2284(9) 0.027 Uiso
H1 0.9466 0.8297 0.31996 0.031 Uiso
H3 0.9908 1.0078 0.37765 0.051 Uiso
H4 1.1927 1.1464 0.39624 0.063 Uiso
H5 1.3892 1.1698 0.37984 0.067 Uiso
H6 1.3771 1.0422 0.34480 0.069 Uiso
H7 1.1759 0.9043 0.32533 0.049 Uiso
H11 0.8161 0.4947 0.27142 0.027 Uiso
H13 0.8163 0.3935 0.20773 0.043 Uiso
H14 0.7949 0.1919 0.19559 0.057 Uiso
H15 0.7632 0.0340 0.22625 0.064 Uiso
H16 0.7622 0.0821 0.26876 0.060 Uiso
H17 0.7819 0.2836 0.28094 0.048 Uiso

loop_
_geom_angle_atom_site_label_1
_geom_angle_atom_site_label_2
_geom_angle_atom_site_label_3
_geom_angle
_geom_angle_site_symmetry_1
_geom_angle_site_symmetry_2
_geom_angle_site_symmetry_3
O1 S1 O2 121.6(3) . . .
N1 S1 O2 110.3(2) . . .
C8 S1 O2 104.1(3) . . .
N1 S1 O1 109.3(2) . . .
C8 S1 O1 105.0(3) . . .
C8 S1 N1 105.1(3) . . .
O4 S2 O3 121.3(2) . . .
N2 S2 O3 110.6(2) . . .
C18 S2 O3 104.7(2) . . .
N2 S2 O4 108.4(2) . . .
C18 S2 O4 104.9(2) . . .
C18 S2 N2 105.6(2) . . .
S1 N1 C1 126.6(3) . . .
S2 N2 C11 125.4(3) . . .
C2 C1 N1 109.7(3) . . .
C1 C1 N1 109.8(3) 7_555 . .
C1 C1 C2 112.6(3) 7_555 . .
C3 C2 C7 118.3(5) . . .
C1 C2 C7 121.2(4) . . .
C1 C2 C3 120.5(4) . . .
C2 C3 C4 120.0(5) . . .
C5 C4 C3 122.0(5) . . .
C4 C5 C6 117.7(5) . . .
C5 C6 C7 121.4(5) . . .
C2 C7 C6 120.7(5) . . .
F2 C8 F1 107.7(5) . . .
F3 C8 F1 108.3(6) . . .
S1 C8 F1 111.0(5) . . .
F3 C8 F2 108.4(5) . . .
S1 C8 F2 110.2(6) . . .
S1 C8 F3 111.1(4) . . .
C12 C11 N2 110.9(3) . . .
C11 C11 N2 108.4(3) 11_655 . .
C11 C11 C12 111.9(2) 11_655 . .
C17 C12 C13 119.0(4) . . .
C11 C12 C13 121.2(4) . . .
C11 C12 C17 119.5(4) . . .
C14 C13 C12 120.5(4) . . .
C15 C14 C13 120.0(5) . . .
C14 C15 C16 119.6(4) . . .
C17 C16 C15 120.4(5) . . .
C12 C17 C16 120.3(5) . . .
F4 C18 F6 110.3(4) . . .
F5 C18 F6 108.8(4) . . .
S2 C18 F6 111.2(3) . . .
F5 C18 F4 107.3(4) . . .
S2 C18 F4 109.8(3) . . .
S2 C18 F5 109.4(3) . . .
C1 N1 H1n 119(5) . . .
S1 N1 H1n 114(5) . . .
C11 N2 H2n 122(4) . . .
S2 N2 H2n 113(4) . . .
N1 C1 H1 109.1 . . .
C2 C1 H1 109.5 . . .
C1 C1 H1 106.1 7_555 . .
C4 C3 H3 119.9 . . .
C2 C3 H3 120.1 . . .
C3 C4 H4 119.0 . . .
C5 C4 H4 119.0 . . .
C6 C5 H5 121.0 . . .
C4 C5 H5 121.3 . . .
C7 C6 H6 119.2 . . .
C5 C6 H6 119.4 . . .
C6 C7 H7 119.9 . . .
C2 C7 H7 119.5 . . .
N2 C11 H11 109.1 . . .
C12 C11 H11 109.3 . . .
C11 C11 H11 107.2 11_655 . .
C12 C13 H13 120.1 . . .
C14 C13 H13 119.4 . . .
C13 C14 H14 119.8 . . .
C15 C14 H14 120.2 . . .
C16 C15 H15 120.7 . . .
C14 C15 H15 119.7 . . .
C15 C16 H16 119.3 . . .
C17 C16 H16 120.2 . . .
C16 C17 H17 120.0 . . .
C12 C17 H17 119.7 . . .

loop_
_geom_bond_atom_site_label_1
_geom_bond_atom_site_label_2
_geom_bond_distance
_geom_bond_site_symmetry_1
_geom_bond_site_symmetry_2
S1 O2 1.424(4) . .
S1 O1 1.429(4) . .
S1 N1 1.570(4) . .
S1 C8 1.807(8) . .
S2 O3 1.417(3) . .
S2 O4 1.421(3) . .
S2 N2 1.577(3) . .
S2 C18 1.824(4) . .
F1 C8 1.323(7) . .
F2 C8 1.330(7) . .
F3 C8 1.331(8) . .
F4 C18 1.311(5) . .
F5 C18 1.331(5) . .
F6 C18 1.306(6) . .
N1 C1 1.472(5) . .
N2 C11 1.480(4) . .
C1 C2 1.513(6) . .
C1 C1 1.529(9) . 7_555
C2 C7 1.381(7) . .
C2 C3 1.393(6) . .
C3 C4 1.369(7) . .
C4 C5 1.378(8) . .
C5 C6 1.376(9) . .
C6 C7 1.375(8) . .
C11 C12 1.514(5) . .
C11 C11 1.542(7) . 11_655
C12 C13 1.372(7) . .
C12 C17 1.392(6) . .
C13 C14 1.383(6) . .
C14 C15 1.386(8) . .
C15 C16 1.367(8) . .
C16 C17 1.377(7) . .
N1 H1n 0.69(5) . .
N2 H2n 0.709(45) . .
C1 H1 0.95 . .
C3 H3 0.95 . .
C4 H4 0.95 . .
C5 H5 0.95 . .
C6 H6 0.95 . .
C7 H7 0.95 . .
C11 H11 0.95 . .
C13 H13 0.95 . .
C14 H14 0.95 . .
C15 H15 0.95 . .
C16 H16 0.95 . .
C17 H17 0.95 . .

loop_
_geom_hbond_atom_site_label_D
_geom_hbond_atom_site_label_H
_geom_hbond_atom_site_label_A
_geom_hbond_distance_DH
_geom_hbond_distance_HA
_geom_hbond_distance_DA
_geom_hbond_angle_DHA
_geom_hbond_site_symmetry_A
N1 H1n O4 0.69(5) 2.18(5) 2.867(4) 169(6) 5_565
N2 H2n O2 0.71(5) 2.52(5) 3.144(5) 148(5) 11_655

loop_
_geom_torsion_atom_site_label_1
_geom_torsion_atom_site_label_2
_geom_torsion_atom_site_label_3
_geom_torsion_atom_site_label_4
_geom_torsion
_geom_torsion_site_symmetry_1
_geom_torsion_site_symmetry_2
_geom_torsion_site_symmetry_3
_geom_torsion_site_symmetry_4
N1 C1 C1 N1 -64.1(6) . . 7_555 7_555
N2 C11 C11 N2 -65.7(5) . . 11_655 11_655
S1 N1 C1 C1 104.1(5) . . . 7_555
S2 N2 C11 C11 114.4(4) . . . 11_655
